data_7059529
loop_
_publ_author_name
'Yekke-ghasemi, Zahra'
'Ramezani, Mohammad'
'Mague, Joel T.'
'Takjoo, Reza'

_publ_section_title
;
 Synthesis, characterization and bioactivity studies of new
 dithiocarbazate complexes
;
_journal_issue 21
_journal_name_full 'New Journal of Chemistry'
_journal_page_first 8878
_journal_page_last 8889
_journal_paper_doi 10.1039/D0NJ01187H
_journal_volume 44
_journal_year 2020
_chemical_formula_moiety 'C22 H20 N6 O2 Pt S4'
_chemical_formula_sum 'C22 H20 N6 O2 Pt S4'
_chemical_formula_weight 723.77
_space_group_crystal_system orthorhombic
_space_group_IT_number 61
_space_group_name_Hall '-P 2ac 2ab'
_space_group_name_H-M_alt 'P b c a'
_atom_sites_solution_hydrogens mixed
_atom_sites_solution_primary direct
_atom_sites_solution_secondary difmap
_audit_block_doi 10.5517/ccdc.csd.cc22grjv
_audit_creation_method SHELXL-2014/7
_audit_update_record
;
2019-06-04 deposited with the CCDC.	2020-04-23 downloaded from the CCDC.
;
_cell_angle_alpha 90
_cell_angle_beta 90
_cell_angle_gamma 90
_cell_formula_units_Z 8
_cell_length_a 22.002(5)
_cell_length_b 10.401(3)
_cell_length_c 22.111(5)
_cell_measurement_reflns_used 7405
_cell_measurement_temperature 100(2)
_cell_measurement_theta_max 26.4860
_cell_measurement_theta_min 2.3536
_cell_volume 5060(2)
_computing_cell_refinement '<i>SAINT</i> (Bruker, 2016)'
_computing_data_collection '<i>APEX3</i> (Bruker, 2016)'
_computing_data_reduction '<i>SAINT</i> (Bruker, 2016)'
_computing_molecular_graphics '<i>DIAMOND</i> (Brandenburg & Putz, 2012)'
_computing_publication_material '<i>SHELXTL</i> (Bruker, 2016)'
_computing_structure_refinement '<i>SHELXL-2014/7</i> (Sheldrick, 2015<i>b</i>)'
_computing_structure_solution '<i>SHELXT</i> (Sheldrick, 2015<i>a</i>)'
_diffrn_ambient_temperature 100(2)
_diffrn_detector_area_resol_mean 8.3333
_diffrn_measured_fraction_theta_full 0.995
_diffrn_measured_fraction_theta_max 0.995
_diffrn_measurement_device_type 'Bruker Smart APEX CCD'
_diffrn_measurement_method '\f and \w scans'
_diffrn_radiation_monochromator graphite
_diffrn_radiation_type MoK\a
_diffrn_radiation_wavelength 0.71073
_diffrn_reflns_av_R_equivalents 0.0980
_diffrn_reflns_av_unetI/netI 0.0769
_diffrn_reflns_Laue_measured_fraction_full 0.995
_diffrn_reflns_Laue_measured_fraction_max 0.995
_diffrn_reflns_limit_h_max 28
_diffrn_reflns_limit_h_min -29
_diffrn_reflns_limit_k_max 13
_diffrn_reflns_limit_k_min -13
_diffrn_reflns_limit_l_max 29
_diffrn_reflns_limit_l_min -29
_diffrn_reflns_number 45382
_diffrn_reflns_point_group_measured_fraction_full 0.995
_diffrn_reflns_point_group_measured_fraction_max 0.995
_diffrn_reflns_theta_full 28.350
_diffrn_reflns_theta_max 28.363
_diffrn_reflns_theta_min 1.842
_diffrn_source 'fine-focus sealed tube'
_exptl_absorpt_coefficient_mu 5.909
_exptl_absorpt_correction_T_max 0.91
_exptl_absorpt_correction_T_min 0.65
_exptl_absorpt_correction_type multi-scan
_exptl_absorpt_process_details '<i>SADABS</i> (Bruker, 2016)'
_exptl_crystal_colour 'dark red'
_exptl_crystal_density_diffrn 1.900
_exptl_crystal_density_method 'not measured'
_exptl_crystal_description column
_exptl_crystal_F_000 2816
_exptl_crystal_size_max 0.149
_exptl_crystal_size_mid 0.022
_exptl_crystal_size_min 0.016
_exptl_transmission_factor_max 0.862
_exptl_transmission_factor_min 0.617
_refine_diff_density_max 2.293
_refine_diff_density_min -0.769
_refine_diff_density_rms 0.187
_refine_ls_extinction_method none
_refine_ls_goodness_of_fit_ref 1.005
_refine_ls_hydrogen_treatment constr
_refine_ls_matrix_type full
_refine_ls_number_parameters 318
_refine_ls_number_reflns 6285
_refine_ls_number_restraints 0
_refine_ls_restrained_S_all 1.005
_refine_ls_R_factor_all 0.0785
_refine_ls_R_factor_gt 0.0402
_refine_ls_shift/su_max 0.003
_refine_ls_shift/su_mean 0.000
_refine_ls_structure_factor_coef Fsqd
_refine_ls_weighting_details 'w=1/[\s^2^(Fo^2^)+(0.0295P)^2^+4.4960P] where P=(Fo^2^+2Fc^2^)/3'
_refine_ls_weighting_scheme calc
_refine_ls_wR_factor_gt 0.0799
_refine_ls_wR_factor_ref 0.0915
_reflns_Friedel_coverage 0.000
_reflns_number_gt 4192
_reflns_number_total 6285
_reflns_threshold_expression 'I > 2\s(I)'
_cod_data_source_file d0nj01187h2.cif
_cod_data_source_block jtm769
_cod_depositor_comments
;Adding full bibliography for 7059526--7059532.cif.

 Adding full bibliography for 7059526--7059532.cif.
;
_cod_database_code 7059529
_shelx_shelxl_version_number 2014/7
_shelx_space_group_comment
;
The symmetry employed for this shelxl refinement is uniquely defined
by the following loop, which should always be used as a source of
symmetry information in preference to the above space-group names.
They are only intended as comments.
;
_shelx_estimated_absorpt_t_min 0.473
_shelx_estimated_absorpt_t_max 0.911

loop_
_space_group_symop_operation_xyz
'x, y, z'
'-x+1/2, -y, z+1/2'
'-x, y+1/2, -z+1/2'
'x+1/2, -y+1/2, -z'
'-x, -y, -z'
'x-1/2, y, -z-1/2'
'x, -y-1/2, z-1/2'
'-x-1/2, y-1/2, z'

loop_
_atom_site_label
_atom_site_type_symbol
_atom_site_fract_x
_atom_site_fract_y
_atom_site_fract_z
_atom_site_U_iso_or_equiv
_atom_site_adp_type
_atom_site_occupancy
_atom_site_site_symmetry_order
_atom_site_calc_flag
_atom_site_refinement_flags_posn
_atom_site_refinement_flags_adp
_atom_site_refinement_flags_occupancy
_atom_site_disorder_assembly
_atom_site_disorder_group
Pt1 Pt 0.56282(2) 0.41864(2) 0.59456(2) 0.01712(7) Uani 1 1 d . . . . .
S1 S 0.49590(6) 0.49105(14) 0.66428(6) 0.0222(3) Uani 1 1 d . . . . .
S2 S 0.52915(7) 0.67521(17) 0.76642(7) 0.0313(4) Uani 1 1 d . . . . .
S3 S 0.49179(7) 0.33562(14) 0.53212(7) 0.0232(3) Uani 1 1 d . . . . .
S4 S 0.52089(7) 0.14454(16) 0.43301(7) 0.0297(4) Uani 1 1 d . . . . .
O1 O 0.67209(18) 0.2200(4) 0.60355(17) 0.0248(10) Uani 1 1 d . . . . .
O2 O 0.67042(18) 0.6192(4) 0.57710(17) 0.0226(9) Uani 1 1 d . . . . .
N1 N 0.7593(2) 0.2773(4) 0.6542(2) 0.0232(11) Uani 1 1 d . . . . .
H1 H 0.7856 0.2270 0.6331 0.028 Uiso 1 1 d R U . . .
N2 N 0.6242(2) 0.4593(4) 0.6625(2) 0.0174(10) Uani 1 1 d . . . . .
N3 N 0.6079(2) 0.5526(4) 0.7044(2) 0.0223(11) Uani 1 1 d . . . . .
N4 N 0.7572(2) 0.5515(4) 0.5282(2) 0.0219(11) Uani 1 1 d . . . . .
H4A H 0.7814 0.6161 0.5419 0.026 Uiso 1 1 d R U . . .
N5 N 0.6192(2) 0.3789(4) 0.5227(2) 0.0213(11) Uani 1 1 d . . . . .
N6 N 0.6022(2) 0.2846(4) 0.4827(2) 0.0250(11) Uani 1 1 d . . . . .
C1 C 0.7004(3) 0.2911(5) 0.6379(2) 0.0202(12) Uani 1 1 d . . . . .
C2 C 0.7734(3) 0.3616(6) 0.7019(2) 0.0206(12) Uani 1 1 d . . . . .
C3 C 0.8283(3) 0.3661(6) 0.7329(3) 0.0234(13) Uani 1 1 d . . . . .
H3 H 0.8615 0.3117 0.7229 0.028 Uiso 1 1 calc R U . . .
C4 C 0.8316(3) 0.4556(6) 0.7798(3) 0.0248(13) Uani 1 1 d . . . . .
H4 H 0.8678 0.4613 0.8030 0.030 Uiso 1 1 calc R U . . .
C5 C 0.7834(3) 0.5362(6) 0.7933(3) 0.0242(13) Uani 1 1 d . . . . .
H5 H 0.7880 0.5974 0.8249 0.029 Uiso 1 1 calc R U . . .
C6 C 0.7285(3) 0.5302(6) 0.7622(2) 0.0216(13) Uani 1 1 d . . . . .
H6 H 0.6954 0.5848 0.7723 0.026 Uiso 1 1 calc R U . . .
C7 C 0.7243(2) 0.4412(5) 0.7157(2) 0.0179(12) Uani 1 1 d . . . . .
C8 C 0.6767(2) 0.4059(5) 0.6728(2) 0.0172(12) Uani 1 1 d . . . . .
C9 C 0.5493(2) 0.5690(5) 0.7084(2) 0.0182(12) Uani 1 1 d . . . . .
C10 C 0.4470(2) 0.6779(6) 0.7658(3) 0.0273(14) Uani 1 1 d . . . . .
H10A H 0.4322 0.5887 0.7608 0.033 Uiso 1 1 calc R U . . .
H10B H 0.4327 0.7090 0.8056 0.033 Uiso 1 1 calc R U . . .
C11 C 0.4185(3) 0.7609(6) 0.7169(3) 0.0371(16) Uani 1 1 d . . . . .
H11A H 0.4299 0.7276 0.6770 0.056 Uiso 1 1 calc R U . . .
H11B H 0.4330 0.8496 0.7210 0.056 Uiso 1 1 calc R U . . .
H11C H 0.3742 0.7592 0.7210 0.056 Uiso 1 1 calc R U . . .
C12 C 0.6977(3) 0.5437(5) 0.5445(3) 0.0201(12) Uani 1 1 d . . . . .
C13 C 0.7722(3) 0.4588(6) 0.4846(3) 0.0220(13) Uani 1 1 d . . . . .
C14 C 0.8274(3) 0.4407(6) 0.4560(3) 0.0291(15) Uani 1 1 d . . . . .
H14 H 0.8609 0.4959 0.4637 0.035 Uiso 1 1 calc R U . . .
C15 C 0.8322(3) 0.3383(6) 0.4153(3) 0.0305(15) Uani 1 1 d . . . . .
H15 H 0.8696 0.3231 0.3950 0.037 Uiso 1 1 calc R U . . .
C16 C 0.7831(3) 0.2592(6) 0.4045(3) 0.0289(14) Uani 1 1 d . . . . .
H16 H 0.7878 0.1884 0.3778 0.035 Uiso 1 1 calc R U . . .
C17 C 0.7267(3) 0.2800(5) 0.4316(3) 0.0233(13) Uani 1 1 d . . . . .
H17 H 0.6930 0.2264 0.4224 0.028 Uiso 1 1 calc R U . . .
C18 C 0.7212(3) 0.3812(5) 0.4722(2) 0.0182(12) Uani 1 1 d . . . . .
C19 C 0.6731(2) 0.4273(5) 0.5124(2) 0.0192(12) Uani 1 1 d . . . . .
C20 C 0.5432(3) 0.2612(5) 0.4846(2) 0.0217(13) Uani 1 1 d . . . . .
C21 C 0.4397(3) 0.1462(7) 0.4383(3) 0.0381(16) Uani 1 1 d . . . . .
H21A H 0.4269 0.1348 0.4809 0.046 Uiso 1 1 calc R U . . .
H21B H 0.4236 0.2294 0.4236 0.046 Uiso 1 1 calc R U . . .
C22 C 0.4150(4) 0.0363(8) 0.3996(3) 0.0459(19) Uani 1 1 d . . . . .
H22A H 0.4289 0.0468 0.3578 0.069 Uiso 1 1 calc R U . . .
H22B H 0.3704 0.0374 0.4006 0.069 Uiso 1 1 calc R U . . .
H22C H 0.4297 -0.0459 0.4155 0.069 Uiso 1 1 calc R U . . .

loop_
_atom_site_aniso_label
_atom_site_aniso_U_11
_atom_site_aniso_U_22
_atom_site_aniso_U_33
_atom_site_aniso_U_23
_atom_site_aniso_U_13
_atom_site_aniso_U_12
Pt1 0.01427(11) 0.01891(11) 0.01817(11) -0.00143(9) 0.00099(9) -0.00059(9)
S1 0.0151(7) 0.0268(8) 0.0247(8) -0.0065(6) 0.0032(6) 0.0002(6)
S2 0.0197(8) 0.0393(10) 0.0349(9) -0.0183(8) 0.0055(7) -0.0020(7)
S3 0.0189(8) 0.0268(8) 0.0238(8) -0.0024(6) -0.0026(6) -0.0018(6)
S4 0.0274(9) 0.0345(9) 0.0271(8) -0.0107(7) -0.0024(7) -0.0068(7)
O1 0.022(2) 0.025(2) 0.027(2) -0.0050(18) -0.0015(18) 0.0033(17)
O2 0.022(2) 0.022(2) 0.024(2) -0.0049(17) 0.0044(17) -0.0023(17)
N1 0.015(2) 0.023(3) 0.032(3) -0.001(2) 0.000(2) 0.0044(19)
N2 0.016(2) 0.022(2) 0.014(2) -0.0025(19) 0.0004(19) 0.0009(19)
N3 0.021(3) 0.024(3) 0.022(3) -0.005(2) 0.004(2) -0.001(2)
N4 0.021(3) 0.024(3) 0.022(3) -0.003(2) 0.007(2) -0.004(2)
N5 0.019(3) 0.025(3) 0.020(3) -0.001(2) 0.001(2) -0.001(2)
N6 0.023(3) 0.024(3) 0.028(3) -0.007(2) 0.002(2) -0.005(2)
C1 0.021(3) 0.022(3) 0.018(3) -0.001(2) 0.004(2) 0.003(2)
C2 0.018(3) 0.026(3) 0.018(3) 0.002(2) 0.004(2) -0.004(2)
C3 0.018(3) 0.029(3) 0.023(3) 0.004(3) 0.002(2) 0.005(3)
C4 0.021(3) 0.031(3) 0.023(3) 0.005(3) -0.003(3) -0.002(2)
C5 0.027(3) 0.028(3) 0.017(3) -0.007(2) -0.005(2) -0.001(3)
C6 0.021(3) 0.028(3) 0.016(3) -0.004(2) 0.002(2) 0.006(3)
C7 0.018(3) 0.016(3) 0.019(3) 0.006(2) 0.001(2) 0.001(2)
C8 0.019(3) 0.017(3) 0.016(3) 0.000(2) 0.003(2) -0.001(2)
C9 0.018(3) 0.019(3) 0.017(3) 0.001(2) -0.002(2) 0.002(2)
C10 0.019(3) 0.032(4) 0.031(3) -0.009(3) 0.009(3) 0.002(3)
C11 0.035(4) 0.036(4) 0.040(4) -0.012(3) 0.002(3) 0.013(3)
C12 0.019(3) 0.020(3) 0.021(3) 0.001(2) -0.002(2) -0.002(2)
C13 0.017(3) 0.030(3) 0.019(3) -0.002(2) 0.002(2) -0.002(2)
C14 0.019(3) 0.035(4) 0.034(4) 0.005(3) 0.005(3) -0.001(3)
C15 0.024(3) 0.037(4) 0.031(4) 0.000(3) 0.008(3) 0.008(3)
C16 0.042(4) 0.022(3) 0.022(3) -0.006(3) 0.005(3) 0.009(3)
C17 0.026(3) 0.026(3) 0.018(3) -0.002(2) 0.003(3) 0.001(3)
C18 0.020(3) 0.020(3) 0.015(3) -0.005(2) 0.006(2) 0.000(2)
C19 0.020(3) 0.018(3) 0.019(3) 0.006(2) 0.001(2) 0.001(2)
C20 0.024(3) 0.023(3) 0.018(3) 0.002(2) -0.002(2) -0.007(3)
C21 0.029(4) 0.046(4) 0.040(4) -0.010(3) -0.002(3) -0.006(3)
C22 0.045(5) 0.055(5) 0.038(4) -0.006(4) -0.013(4) -0.008(4)

loop_
_atom_type_symbol
_atom_type_description
_atom_type_scat_dispersion_real
_atom_type_scat_dispersion_imag
_atom_type_scat_source
C C 0.0033 0.0016 'International Tables Vol C Tables 4.2.6.8 and 6.1.1.4'
H H 0.0000 0.0000 'International Tables Vol C Tables 4.2.6.8 and 6.1.1.4'
N N 0.0061 0.0033 'International Tables Vol C Tables 4.2.6.8 and 6.1.1.4'
O O 0.0106 0.0060 'International Tables Vol C Tables 4.2.6.8 and 6.1.1.4'
S S 0.1246 0.1234 'International Tables Vol C Tables 4.2.6.8 and 6.1.1.4'
Pt Pt -1.7033 8.3905 'International Tables Vol C Tables 4.2.6.8 and 6.1.1.4'

loop_
_geom_angle_atom_site_label_1
_geom_angle_atom_site_label_2
_geom_angle_atom_site_label_3
_geom_angle
_geom_angle_site_symmetry_1
_geom_angle_site_symmetry_3
_geom_angle_publ_flag
N5 Pt1 N2 102.04(18) . . ?
N5 Pt1 S3 82.45(14) . . ?
N2 Pt1 S3 167.61(13) . . ?
N5 Pt1 S1 170.42(13) . . ?
N2 Pt1 S1 82.04(13) . . ?
S3 Pt1 S1 95.37(6) . . ?
C9 S1 Pt1 95.66(19) . . ?
C9 S2 C10 104.9(3) . . ?
C20 S3 Pt1 95.19(19) . . ?
C20 S4 C21 103.4(3) . . ?
C1 N1 C2 110.2(5) . . ?
C1 N1 H1 122.4 . . ?
C2 N1 H1 127.0 . . ?
C8 N2 N3 114.2(4) . . ?
C8 N2 Pt1 128.4(4) . . ?
N3 N2 Pt1 117.4(3) . . ?
C9 N3 N2 113.1(4) . . ?
C12 N4 C13 111.6(5) . . ?
C12 N4 H4A 121.2 . . ?
C13 N4 H4A 126.8 . . ?
C19 N5 N6 114.3(5) . . ?
C19 N5 Pt1 127.1(4) . . ?
N6 N5 Pt1 118.4(3) . . ?
C20 N6 N5 112.3(5) . . ?
O1 C1 N1 125.9(5) . . ?
O1 C1 C8 127.8(5) . . ?
N1 C1 C8 106.2(5) . . ?
C3 C2 C7 123.0(5) . . ?
C3 C2 N1 125.7(5) . . ?
C7 C2 N1 111.3(5) . . ?
C2 C3 C4 115.7(5) . . ?
C2 C3 H3 122.1 . . ?
C4 C3 H3 122.1 . . ?
C5 C4 C3 121.7(5) . . ?
C5 C4 H4 119.1 . . ?
C3 C4 H4 119.1 . . ?
C4 C5 C6 122.0(5) . . ?
C4 C5 H5 119.0 . . ?
C6 C5 H5 119.0 . . ?
C7 C6 C5 117.0(5) . . ?
C7 C6 H6 121.5 . . ?
C5 C6 H6 121.5 . . ?
C6 C7 C2 120.5(5) . . ?
C6 C7 C8 134.2(5) . . ?
C2 C7 C8 105.3(5) . . ?
N2 C8 C7 130.0(5) . . ?
N2 C8 C1 123.6(5) . . ?
C7 C8 C1 106.3(5) . . ?
N3 C9 S1 124.9(4) . . ?
N3 C9 S2 112.5(4) . . ?
S1 C9 S2 122.5(3) . . ?
C11 C10 S2 115.3(5) . . ?
C11 C10 H10A 108.4 . . ?
S2 C10 H10A 108.4 . . ?
C11 C10 H10B 108.4 . . ?
S2 C10 H10B 108.4 . . ?
H10A C10 H10B 107.5 . . ?
C10 C11 H11A 109.5 . . ?
C10 C11 H11B 109.5 . . ?
H11A C11 H11B 109.5 . . ?
C10 C11 H11C 109.5 . . ?
H11A C11 H11C 109.5 . . ?
H11B C11 H11C 109.5 . . ?
O2 C12 N4 126.2(5) . . ?
O2 C12 C19 128.1(5) . . ?
N4 C12 C19 105.6(5) . . ?
C14 C13 N4 127.9(5) . . ?
C14 C13 C18 122.2(5) . . ?
N4 C13 C18 109.9(5) . . ?
C13 C14 C15 117.7(6) . . ?
C13 C14 H14 121.1 . . ?
C15 C14 H14 121.1 . . ?
C16 C15 C14 120.4(6) . . ?
C16 C15 H15 119.8 . . ?
C14 C15 H15 119.8 . . ?
C15 C16 C17 122.1(6) . . ?
C15 C16 H16 119.0 . . ?
C17 C16 H16 119.0 . . ?
C18 C17 C16 118.2(6) . . ?
C18 C17 H17 120.9 . . ?
C16 C17 H17 120.9 . . ?
C17 C18 C13 119.4(5) . . ?
C17 C18 C19 134.8(5) . . ?
C13 C18 C19 105.7(5) . . ?
N5 C19 C18 129.4(5) . . ?
N5 C19 C12 123.6(5) . . ?
C18 C19 C12 106.9(5) . . ?
N6 C20 S3 125.4(4) . . ?
N6 C20 S4 112.6(4) . . ?
S3 C20 S4 121.9(3) . . ?
C22 C21 S4 108.1(5) . . ?
C22 C21 H21A 110.1 . . ?
S4 C21 H21A 110.1 . . ?
C22 C21 H21B 110.1 . . ?
S4 C21 H21B 110.1 . . ?
H21A C21 H21B 108.4 . . ?
C21 C22 H22A 109.5 . . ?
C21 C22 H22B 109.5 . . ?
H22A C22 H22B 109.5 . . ?
C21 C22 H22C 109.5 . . ?
H22A C22 H22C 109.5 . . ?
H22B C22 H22C 109.5 . . ?

loop_
_geom_bond_atom_site_label_1
_geom_bond_atom_site_label_2
_geom_bond_distance
_geom_bond_site_symmetry_2
_geom_bond_publ_flag
Pt1 N5 2.058(5) . ?
Pt1 N2 2.063(4) . ?
Pt1 S3 2.2569(15) . ?
Pt1 S1 2.2609(14) . ?
S1 C9 1.729(6) . ?
S2 C9 1.750(6) . ?
S2 C10 1.807(6) . ?
S3 C20 1.727(6) . ?
S4 C20 1.736(6) . ?
S4 C21 1.791(6) . ?
O1 C1 1.230(6) . ?
O2 C12 1.223(6) . ?
N1 C1 1.351(7) . ?
N1 C2 1.406(7) . ?
N1 H1 0.9099 . ?
N2 C8 1.302(7) . ?
N2 N3 1.389(6) . ?
N3 C9 1.303(7) . ?
N4 C12 1.359(7) . ?
N4 C13 1.403(7) . ?
N4 H4A 0.9100 . ?
N5 C19 1.308(7) . ?
N5 N6 1.373(6) . ?
N6 C20 1.321(7) . ?
C1 C8 1.514(7) . ?
C2 C3 1.390(8) . ?
C2 C7 1.396(7) . ?
C3 C4 1.395(8) . ?
C3 H3 0.9500 . ?
C4 C5 1.384(8) . ?
C4 H4 0.9500 . ?
C5 C6 1.392(8) . ?
C5 H5 0.9500 . ?
C6 C7 1.386(7) . ?
C6 H6 0.9500 . ?
C7 C8 1.461(7) . ?
C10 C11 1.520(9) . ?
C10 H10A 0.9900 . ?
C10 H10B 0.9900 . ?
C11 H11A 0.9800 . ?
C11 H11B 0.9800 . ?
C11 H11C 0.9800 . ?
C12 C19 1.505(7) . ?
C13 C14 1.381(8) . ?
C13 C18 1.409(8) . ?
C14 C15 1.398(8) . ?
C14 H14 0.9500 . ?
C15 C16 1.379(9) . ?
C15 H15 0.9500 . ?
C16 C17 1.393(8) . ?
C16 H16 0.9500 . ?
C17 C18 1.389(7) . ?
C17 H17 0.9500 . ?
C18 C19 1.463(7) . ?
C21 C22 1.528(10) . ?
C21 H21A 0.9900 . ?
C21 H21B 0.9900 . ?
C22 H22A 0.9800 . ?
C22 H22B 0.9800 . ?
C22 H22C 0.9800 . ?

loop_
_geom_hbond_atom_site_label_D
_geom_hbond_atom_site_label_H
_geom_hbond_atom_site_label_A
_geom_hbond_distance_DH
_geom_hbond_distance_HA
_geom_hbond_distance_DA
_geom_hbond_angle_DHA
_geom_hbond_site_symmetry_A
N1 H1 O2 0.91 1.93 2.829(6) 169 8_755
N4 H4A O1 0.91 2.02 2.876(6) 157 8_765
C3 H3 S2 0.95 2.95 3.785(6) 147 8_755
C11 H11A S1 0.98 2.87 3.483(6) 121 .
C11 H11A S4 0.98 2.98 3.705(7) 132 5_666
C21 H21B O2 0.99 2.60 3.455(8) 145 5_666

loop_
_geom_torsion_atom_site_label_1
_geom_torsion_atom_site_label_2
_geom_torsion_atom_site_label_3
_geom_torsion_atom_site_label_4
_geom_torsion
_geom_torsion_site_symmetry_1
_geom_torsion_site_symmetry_2
_geom_torsion_site_symmetry_3
_geom_torsion_site_symmetry_4
_geom_torsion_publ_flag
C8 N2 N3 C9 -155.1(5) . . . . ?
Pt1 N2 N3 C9 23.1(6) . . . . ?
C19 N5 N6 C20 -164.0(5) . . . . ?
Pt1 N5 N6 C20 20.7(6) . . . . ?
C2 N1 C1 O1 -169.6(5) . . . . ?
C2 N1 C1 C8 7.5(6) . . . . ?
C1 N1 C2 C3 174.7(5) . . . . ?
C1 N1 C2 C7 -4.2(6) . . . . ?
C7 C2 C3 C4 0.4(8) . . . . ?
N1 C2 C3 C4 -178.3(5) . . . . ?
C2 C3 C4 C5 -1.3(9) . . . . ?
C3 C4 C5 C6 1.8(9) . . . . ?
C4 C5 C6 C7 -1.3(9) . . . . ?
C5 C6 C7 C2 0.4(8) . . . . ?
C5 C6 C7 C8 -179.3(6) . . . . ?
C3 C2 C7 C6 0.0(9) . . . . ?
N1 C2 C7 C6 179.0(5) . . . . ?
C3 C2 C7 C8 179.8(5) . . . . ?
N1 C2 C7 C8 -1.3(6) . . . . ?
N3 N2 C8 C7 -9.9(8) . . . . ?
Pt1 N2 C8 C7 172.1(4) . . . . ?
N3 N2 C8 C1 172.2(5) . . . . ?
Pt1 N2 C8 C1 -5.8(8) . . . . ?
C6 C7 C8 N2 7.2(10) . . . . ?
C2 C7 C8 N2 -172.5(5) . . . . ?
C6 C7 C8 C1 -174.7(6) . . . . ?
C2 C7 C8 C1 5.6(6) . . . . ?
O1 C1 C8 N2 -12.9(9) . . . . ?
N1 C1 C8 N2 170.1(5) . . . . ?
O1 C1 C8 C7 168.8(5) . . . . ?
N1 C1 C8 C7 -8.2(6) . . . . ?
N2 N3 C9 S1 -3.2(7) . . . . ?
N2 N3 C9 S2 174.2(4) . . . . ?
Pt1 S1 C9 N3 -14.4(5) . . . . ?
Pt1 S1 C9 S2 168.4(3) . . . . ?
C10 S2 C9 N3 -177.6(4) . . . . ?
C10 S2 C9 S1 -0.1(4) . . . . ?
C9 S2 C10 C11 -78.9(5) . . . . ?
C13 N4 C12 O2 -172.6(5) . . . . ?
C13 N4 C12 C19 5.3(6) . . . . ?
C12 N4 C13 C14 177.6(6) . . . . ?
C12 N4 C13 C18 -2.2(7) . . . . ?
N4 C13 C14 C15 177.8(6) . . . . ?
C18 C13 C14 C15 -2.4(9) . . . . ?
C13 C14 C15 C16 0.1(9) . . . . ?
C14 C15 C16 C17 2.3(9) . . . . ?
C15 C16 C17 C18 -2.3(9) . . . . ?
C16 C17 C18 C13 0.1(8) . . . . ?
C16 C17 C18 C19 -174.3(6) . . . . ?
C14 C13 C18 C17 2.3(9) . . . . ?
N4 C13 C18 C17 -177.8(5) . . . . ?
C14 C13 C18 C19 178.2(5) . . . . ?
N4 C13 C18 C19 -2.0(6) . . . . ?
N6 N5 C19 C18 -12.2(8) . . . . ?
Pt1 N5 C19 C18 162.6(4) . . . . ?
N6 N5 C19 C12 171.1(5) . . . . ?
Pt1 N5 C19 C12 -14.1(8) . . . . ?
C17 C18 C19 N5 2.8(11) . . . . ?
C13 C18 C19 N5 -172.2(6) . . . . ?
C17 C18 C19 C12 179.9(6) . . . . ?
C13 C18 C19 C12 5.0(6) . . . . ?
O2 C12 C19 N5 -11.2(9) . . . . ?
N4 C12 C19 N5 171.1(5) . . . . ?
O2 C12 C19 C18 171.5(6) . . . . ?
N4 C12 C19 C18 -6.3(6) . . . . ?
N5 N6 C20 S3 -1.1(7) . . . . ?
N5 N6 C20 S4 178.7(4) . . . . ?
Pt1 S3 C20 N6 -15.1(5) . . . . ?
Pt1 S3 C20 S4 165.1(3) . . . . ?
C21 S4 C20 N6 -173.0(5) . . . . ?
C21 S4 C20 S3 6.8(5) . . . . ?
C20 S4 C21 C22 -173.9(5) . . . . ?
